data_7004097
loop_
_publ_author_name
'Lan, Ya-Qian'
'Li, Shun-Li'
'Shao, Kui-Zhan'
'Wang, Xin-Long'
'Su, Zhong-Min'

_publ_section_title
;
 Construction of different dimensional inorganic--organic hybrid
 materials based on polyoxometalates and metal--organic units via
 changing metal ions: from non-covalent interactions to covalent
 connections
;
_journal_issue 29
_journal_name_full 'Dalton Transactions'
_journal_page_first 3824
_journal_page_last 3835
_journal_paper_doi 10.1039/b802626b
_journal_year 2008
_chemical_formula_sum 'C26 H38 F4 Mo12 N12 O48 Si Zn'
_chemical_formula_weight 2607.42
_chemical_name_systematic
;
?
;
_space_group_IT_number 14
_symmetry_cell_setting monoclinic
_symmetry_space_group_name_Hall '-P 2yn'
_symmetry_space_group_name_H-M 'P 1 21/n 1'
_atom_sites_solution_hydrogens geom
_atom_sites_solution_primary direct
_atom_sites_solution_secondary difmap
_audit_creation_method SHELXL-97
_cell_angle_alpha 90.00
_cell_angle_beta 91.0890(10)
_cell_angle_gamma 90.00
_cell_formula_units_Z 4
_cell_length_a 11.5540(4)
_cell_length_b 23.1144(8)
_cell_length_c 23.6008(8)
_cell_measurement_temperature 293(2)
_cell_measurement_theta_max 28.71
_cell_measurement_theta_min 1.76
_cell_volume 6301.8(4)
_computing_cell_refinement 'SAINT (Bruker, 1999)'
_computing_data_collection 'SMART (Bruker, 1997)'
_computing_data_reduction SAINT
_computing_molecular_graphics 'SHELXTL-PLUS (Sheldrick, 1990)'
_computing_publication_material SHELXL-97
_computing_structure_refinement 'SHELXL-97 (Sheldrick, 1997)'
_computing_structure_solution 'SHELXS-97 (Sheldrick, 1997)'
_diffrn_ambient_temperature 293(2)
_diffrn_measured_fraction_theta_full 0.997
_diffrn_measured_fraction_theta_max 0.910
_diffrn_measurement_device_type 'Bruker APEX CCD area-detector'
_diffrn_measurement_method '\w scans'
_diffrn_radiation_monochromator graphite
_diffrn_radiation_source 'fine-focus sealed tube'
_diffrn_radiation_type MoK\a
_diffrn_radiation_wavelength 0.71069
_diffrn_reflns_av_R_equivalents 0.0223
_diffrn_reflns_av_sigmaI/netI 0.0297
_diffrn_reflns_limit_h_max 14
_diffrn_reflns_limit_h_min -7
_diffrn_reflns_limit_k_max 29
_diffrn_reflns_limit_k_min -29
_diffrn_reflns_limit_l_max 31
_diffrn_reflns_limit_l_min -30
_diffrn_reflns_number 38228
_diffrn_reflns_theta_full 25.00
_diffrn_reflns_theta_max 28.71
_diffrn_reflns_theta_min 1.76
_diffrn_standards_number 0
_exptl_absorpt_coefficient_mu 2.824
_exptl_absorpt_correction_T_max 0.494
_exptl_absorpt_correction_T_min 0.418
_exptl_absorpt_correction_type multi-scan
_exptl_absorpt_process_details 'SADABS (Sheldrick, 1996)'
_exptl_crystal_colour Colorless
_exptl_crystal_density_diffrn 2.748
_exptl_crystal_density_method 'not measured'
_exptl_crystal_description Block
_exptl_crystal_F_000 4984
_exptl_crystal_size_max 0.38
_exptl_crystal_size_mid 0.26
_exptl_crystal_size_min 0.25
_refine_diff_density_max 1.363
_refine_diff_density_min -0.862
_refine_diff_density_rms 0.107
_refine_ls_extinction_method none
_refine_ls_goodness_of_fit_ref 1.022
_refine_ls_hydrogen_treatment mixed
_refine_ls_matrix_type full
_refine_ls_number_parameters 958
_refine_ls_number_reflns 14836
_refine_ls_number_restraints 6
_refine_ls_restrained_S_all 1.022
_refine_ls_R_factor_all 0.0354
_refine_ls_R_factor_gt 0.0274
_refine_ls_shift/su_max 0.002
_refine_ls_shift/su_mean 0.000
_refine_ls_structure_factor_coef Fsqd
_refine_ls_weighting_details 'calc w=1/[\s^2^(Fo^2^)+(0.0297P)^2^+7.2586P] where P=(Fo^2^+2Fc^2^)/3'
_refine_ls_weighting_scheme calc
_refine_ls_wR_factor_gt 0.0647
_refine_ls_wR_factor_ref 0.0678
_reflns_number_gt 12639
_reflns_number_total 14836
_reflns_threshold_expression >2sigma(I)
_cod_data_source_file b802626b.txt
_cod_data_source_block zn
_cod_depositor_comments
;
The following automatic conversions were performed:
'_symmetry_cell_setting' value 'Monoclinic' changed to 'monoclinic'
according to '/home/saulius/struct/CIF-dictionaries/cif_core.dic'
dictionary named 'cif_core.dic' version 2.4.1 from 2010-06-29.

Automatic conversion script
Id: cif_fix_enum 1527 2010-12-29 10:47:43Z saulius 
;
_cod_original_sg_symbol_H-M 'P 21/n'
_cod_database_code 7004097

loop_
_symmetry_equiv_pos_as_xyz
'x, y, z'
'-x+1/2, y+1/2, -z+1/2'
'-x, -y, -z'
'x-1/2, -y-1/2, z-1/2'

loop_
_atom_site_label
_atom_site_type_symbol
_atom_site_fract_x
_atom_site_fract_y
_atom_site_fract_z
_atom_site_U_iso_or_equiv
_atom_site_adp_type
_atom_site_occupancy
_atom_site_symmetry_multiplicity
_atom_site_calc_flag
_atom_site_refinement_flags
_atom_site_disorder_assembly
_atom_site_disorder_group
Si1 Si 0.31268(8) 0.23532(4) 0.38225(4) 0.02091(18) Uani 1 1 d . . .
Zn1 Zn 0.74636(3) 0.115608(19) 0.569549(18) 0.03137(10) Uani 1 1 d . . .
Mo1 Mo 0.38907(3) 0.119791(12) 0.472205(12) 0.02431(6) Uani 1 1 d . . .
Mo2 Mo 0.44092(3) 0.246391(14) 0.248429(12) 0.03042(7) Uani 1 1 d . . .
Mo3 Mo 0.27611(3) 0.088069(13) 0.343570(13) 0.02688(7) Uani 1 1 d . . .
Mo4 Mo 0.16465(3) 0.227718(13) 0.511511(12) 0.02730(7) Uani 1 1 d . . .
Mo5 Mo 0.54534(3) 0.141799(13) 0.356930(12) 0.02632(7) Uani 1 1 d . . .
Mo6 Mo 0.16082(3) 0.207487(14) 0.253677(13) 0.03054(7) Uani 1 1 d . . .
Mo7 Mo 0.03255(3) 0.177003(14) 0.394773(13) 0.02960(7) Uani 1 1 d . . .
Mo8 Mo 0.58857(3) 0.299884(14) 0.379325(14) 0.03153(7) Uani 1 1 d . . .
Mo9 Mo 0.47298(3) 0.272040(13) 0.505403(12) 0.02884(7) Uani 1 1 d . . .
Mo10 Mo 0.24001(3) 0.344083(14) 0.282392(13) 0.03269(8) Uani 1 1 d . . .
Mo11 Mo 0.06822(3) 0.320071(14) 0.411929(14) 0.03264(8) Uani 1 1 d . . .
Mo12 Mo 0.36678(3) 0.379698(13) 0.424792(14) 0.03343(8) Uani 1 1 d . . .
F1 F 0.2246(3) 0.99732(14) 0.83938(15) 0.0905(12) Uani 1 1 d . . .
F2 F 0.3085(4) 1.07434(16) 1.01816(16) 0.1017(13) Uani 1 1 d . . .
F3 F 1.1525(2) 0.11719(10) 0.73429(12) 0.0571(7) Uani 1 1 d . . .
F4 F 0.8924(3) -0.01790(16) 0.80478(13) 0.0816(10) Uani 1 1 d . . .
N4 N 0.9077(3) 0.08842(15) 0.57872(14) 0.0376(7) Uani 1 1 d . . .
N5 N 1.0927(3) 0.08425(14) 0.59555(13) 0.0338(7) Uani 1 1 d . . .
N6 N 1.0732(4) 0.0467(2) 0.5537(2) 0.0821(17) Uani 1 1 d . . .
N7 N 0.5015(3) 0.92650(15) 0.82129(15) 0.0459(9) Uani 1 1 d . . .
N8 N 0.1913(3) 0.81946(15) 0.81451(15) 0.0423(8) Uani 1 1 d . . .
N9 N 0.1722(4) 0.7641(2) 0.8251(2) 0.0680(13) Uani 1 1 d . . .
N10 N 0.1819(4) 0.7792(2) 0.7366(2) 0.0779(14) Uani 1 1 d . . .
H10 H 0.1816 0.7726 0.7007 0.094 Uiso 1 1 calc R . .
N11 N 0.5275(4) 0.9819(2) 0.8099(3) 0.0877(17) Uani 1 1 d . . .
N12 N 0.6773(4) 0.93699(19) 0.84712(19) 0.0615(11) Uani 1 1 d . . .
H12N H 0.7460 0.9309 0.8605 0.074 Uiso 1 1 calc R . .
C4 C 0.9604(4) 0.0510(3) 0.5451(3) 0.086(2) Uani 1 1 d . . .
H4 H 0.9209 0.0295 0.5177 0.103 Uiso 1 1 calc R . .
C5 C 0.9949(3) 0.10927(17) 0.60976(16) 0.0327(8) Uani 1 1 d . . .
H5 H 0.9880 0.1375 0.6376 0.039 Uiso 1 1 calc R . .
C6 C 1.2091(3) 0.09188(17) 0.61928(17) 0.0350(9) Uani 1 1 d . . .
H6A H 1.2107 0.1259 0.6434 0.042 Uiso 1 1 calc R . .
H6B H 1.2628 0.0981 0.5888 0.042 Uiso 1 1 calc R . .
C7 C 1.2477(3) 0.03904(15) 0.65392(14) 0.0274(7) Uani 1 1 d . . .
C8 C 1.1088(3) 0.06185(16) 0.73364(16) 0.0328(8) Uani 1 1 d . . .
C9 C 1.0209(4) 0.0503(2) 0.77026(17) 0.0446(10) Uani 1 1 d . . .
H9 H 0.9917 0.0783 0.7944 0.054 Uiso 1 1 calc R . .
C10 C 0.9793(3) -0.0047(2) 0.76912(18) 0.0454(11) Uani 1 1 d . . .
C11 C 1.0205(4) -0.04705(19) 0.73458(19) 0.0441(10) Uani 1 1 d . . .
H11 H 0.9909 -0.0844 0.7358 0.053 Uiso 1 1 calc R . .
C12 C 1.1074(3) -0.03270(16) 0.69767(17) 0.0349(8) Uani 1 1 d . . .
H12 H 1.1357 -0.0609 0.6735 0.042 Uiso 1 1 calc R . .
C13 C 1.1536(3) 0.02247(14) 0.69578(14) 0.0246(7) Uani 1 1 d . . .
C14 C 0.1658(3) 0.73793(16) 0.77546(18) 0.0356(8) Uani 1 1 d . . .
H14 H 0.1528 0.6988 0.7688 0.043 Uiso 1 1 calc R . .
C15 C 0.1976(4) 0.82912(17) 0.75791(16) 0.0376(9) Uani 1 1 d . . .
H15 H 0.2103 0.8639 0.7392 0.045 Uiso 1 1 calc R . .
C16 C 0.1984(4) 0.8681(2) 0.85350(19) 0.0472(10) Uani 1 1 d . . .
H16A H 0.1645 0.8571 0.8892 0.057 Uiso 1 1 calc R . .
H16B H 0.1539 0.9001 0.8380 0.057 Uiso 1 1 calc R . .
C17 C 0.3258(4) 0.88800(17) 0.86451(17) 0.0395(9) Uani 1 1 d . . .
C18 C 0.3852(4) 0.9039(2) 0.80907(17) 0.0448(10) Uani 1 1 d . . .
H18A H 0.3903 0.8700 0.7851 0.054 Uiso 1 1 calc R . .
H18B H 0.3397 0.9329 0.7889 0.054 Uiso 1 1 calc R . .
C19 C 0.6357(6) 0.9860(3) 0.8256(3) 0.092(2) Uani 1 1 d . . .
H19 H 0.6792 1.0196 0.8222 0.110 Uiso 1 1 calc R . .
C20 C 0.5913(4) 0.8997(2) 0.8436(2) 0.0569(13) Uani 1 1 d . . .
H20 H 0.5939 0.8612 0.8549 0.068 Uiso 1 1 calc R . .
C21 C 0.3698(4) 0.9346(2) 0.96011(18) 0.0503(11) Uani 1 1 d . . .
H21 H 0.4058 0.9003 0.9711 0.060 Uiso 1 1 calc R . .
C22 C 0.3655(5) 0.9794(3) 0.9976(2) 0.0638(14) Uani 1 1 d . . .
H22 H 0.3987 0.9757 1.0336 0.077 Uiso 1 1 calc R . .
C23 C 0.3127(5) 1.0289(2) 0.9820(2) 0.0615(14) Uani 1 1 d . . .
C24 C 0.2638(5) 1.0367(2) 0.9290(3) 0.0637(14) Uani 1 1 d . . .
H24 H 0.2279 1.0712 0.9186 0.076 Uiso 1 1 calc R . .
C25 C 0.2707(4) 0.9904(2) 0.8920(2) 0.0525(11) Uani 1 1 d . . .
C26 C 0.3218(4) 0.93911(18) 0.90592(17) 0.0389(9) Uani 1 1 d . . .
O1 O 0.1891(2) 0.23899(9) 0.41386(9) 0.0238(5) Uani 1 1 d . . .
O2 O 0.36327(19) 0.16972(9) 0.38753(9) 0.0224(5) Uani 1 1 d . . .
O1W O 0.7016(3) 0.04218(14) 0.51666(14) 0.0495(7) Uani 1 1 d D . .
O3 O 0.2953(2) 0.25209(10) 0.31571(9) 0.0251(5) Uani 1 1 d . . .
O2W O 0.7856(3) 0.19571(14) 0.61246(13) 0.0492(8) Uani 1 1 d D . .
O4 O 0.4038(2) 0.28007(9) 0.41247(9) 0.0243(5) Uani 1 1 d . . .
O3W O 0.7344(3) 0.16260(15) 0.49753(13) 0.0560(8) Uani 1 1 d . . .
O5 O 0.2281(2) 0.02220(11) 0.32487(12) 0.0396(6) Uani 1 1 d . . .
O4W O 0.1098(3) 0.64176(15) 0.71284(13) 0.0535(8) Uani 1 1 d . . .
O6 O 0.6636(2) 0.10973(11) 0.33156(11) 0.0353(6) Uani 1 1 d . . .
O5W' O 1.0125(10) 0.9465(5) 0.9351(5) 0.063(3) Uani 0.30 1 d P . .
O5W O 0.8657(6) 0.8932(3) 0.8981(2) 0.110(3) Uani 0.70 1 d P . .
O7 O 0.4266(2) 0.07711(11) 0.52728(10) 0.0335(6) Uani 1 1 d . . .
O6W O 0.8348(5) 0.2810(3) 0.5335(5) 0.267(6) Uani 1 1 d . . .
O8 O 0.3187(2) 0.06619(10) 0.42547(10) 0.0278(5) Uani 1 1 d . . .
O9 O 0.4324(2) 0.08126(10) 0.32954(10) 0.0291(5) Uani 1 1 d . . .
O10 O 0.5365(2) 0.10966(10) 0.42913(10) 0.0277(5) Uani 1 1 d . . .
O11 O 0.2611(2) 0.15677(10) 0.49774(10) 0.0281(5) Uani 1 1 d . . .
O12 O 0.1364(2) 0.11938(10) 0.38236(10) 0.0309(5) Uani 1 1 d . . .
O13 O 0.2353(2) 0.13442(11) 0.28467(10) 0.0323(6) Uani 1 1 d . . .
O14 O 0.4908(2) 0.18174(10) 0.28600(10) 0.0292(5) Uani 1 1 d . . .
O15 O 0.5985(2) 0.21297(11) 0.37952(10) 0.0312(5) Uani 1 1 d . . .
O16 O 0.4727(2) 0.19400(10) 0.49581(10) 0.0296(5) Uani 1 1 d . . .
O17 O 0.5229(3) 0.28039(12) 0.57272(11) 0.0405(7) Uani 1 1 d . . .
O18 O 0.1270(2) 0.21494(11) 0.57877(11) 0.0368(6) Uani 1 1 d . . .
O19 O -0.0975(2) 0.14552(13) 0.38481(12) 0.0435(7) Uani 1 1 d . . .
O20 O 0.0802(2) 0.17795(13) 0.20039(11) 0.0427(7) Uani 1 1 d . . .
O21 O 0.7286(2) 0.31646(12) 0.36780(12) 0.0413(7) Uani 1 1 d . . .
O22 O 0.0424(2) 0.17980(10) 0.47310(10) 0.0298(5) Uani 1 1 d . . .
O23 O 0.0663(2) 0.20115(11) 0.31434(10) 0.0325(6) Uani 1 1 d . . .
O24 O 0.3129(2) 0.21235(12) 0.21319(10) 0.0350(6) Uani 1 1 d . . .
O25 O 0.5284(2) 0.29082(11) 0.30754(10) 0.0323(6) Uani 1 1 d . . .
O26 O 0.6035(2) 0.28812(11) 0.46365(11) 0.0339(6) Uani 1 1 d . . .
O27 O 0.3050(2) 0.26463(10) 0.52190(10) 0.0309(5) Uani 1 1 d . . .
O28 O -0.0291(2) 0.25896(11) 0.39690(11) 0.0351(6) Uani 1 1 d . . .
O29 O 0.1427(2) 0.28503(11) 0.24012(11) 0.0369(6) Uani 1 1 d . . .
O30 O 0.3608(2) 0.32257(11) 0.23592(10) 0.0360(6) Uani 1 1 d . . .
O31 O 0.5271(2) 0.37144(11) 0.39345(11) 0.0361(6) Uani 1 1 d . . .
O32 O 0.4265(2) 0.35581(11) 0.49370(11) 0.0360(6) Uani 1 1 d . . .
O33 O 0.0771(2) 0.29197(10) 0.49321(10) 0.0334(6) Uani 1 1 d . . .
O34 O 0.1145(2) 0.33344(11) 0.33900(10) 0.0339(6) Uani 1 1 d . . .
O35 O 0.3248(2) 0.37418(11) 0.34090(10) 0.0336(6) Uani 1 1 d . . .
O36 O 0.2165(2) 0.35952(10) 0.43501(10) 0.0342(6) Uani 1 1 d . . .
O37 O 0.1868(3) 0.40282(12) 0.24901(12) 0.0462(7) Uani 1 1 d . . .
O38 O -0.0253(3) 0.37432(12) 0.42244(13) 0.0479(8) Uani 1 1 d . . .
O39 O 0.3665(3) 0.45203(11) 0.43180(13) 0.0484(8) Uani 1 1 d . . .
O40 O 0.5343(3) 0.25024(13) 0.19445(11) 0.0442(7) Uani 1 1 d . . .
O41 O 0.3894(3) 0.84247(12) 0.88981(12) 0.0473(7) Uani 1 1 d . . .
H41 H 0.3917 0.8150 0.8678 0.071 Uiso 1 1 calc R . .
O42 O 1.2680(2) -0.00554(12) 0.61367(11) 0.0380(6) Uani 1 1 d . . .
H42 H 1.2888 -0.0350 0.6303 0.057 Uiso 1 1 calc R . .
N1 N 1.4490(2) 0.08122(12) 0.65841(12) 0.0273(6) Uani 1 1 d . . .
N2 N 1.4436(3) 0.14011(13) 0.65640(13) 0.0313(7) Uani 1 1 d . . .
C2 C 1.5446(3) 0.06266(16) 0.63463(15) 0.0294(7) Uani 1 1 d . . .
H2 H 1.5665 0.0241 0.6312 0.035 Uiso 1 1 calc R . .
C1 C 1.5386(3) 0.15393(15) 0.63034(15) 0.0298(7) Uani 1 1 d . . .
H1 H 1.5590 0.1919 0.6222 0.036 Uiso 1 1 calc R . .
C3 C 1.3603(3) 0.04877(16) 0.68856(15) 0.0302(8) Uani 1 1 d . . .
H3A H 1.3420 0.0694 0.7230 0.036 Uiso 1 1 calc R . .
H3B H 1.3919 0.0114 0.6995 0.036 Uiso 1 1 calc R . .
N3 N 1.6046(2) 0.10796(13) 0.61633(13) 0.0290(6) Uani 1 1 d . . .
H1A H 0.662(3) 0.0431(15) 0.4849(10) 0.044 Uiso 1 1 d D . .
H1B H 0.692(3) 0.0067(8) 0.5294(15) 0.044 Uiso 1 1 d D . .
H2A H 0.800(4) 0.2025(16) 0.6488(5) 0.044 Uiso 1 1 d D . .
H2B H 0.811(4) 0.2278(11) 0.5961(13) 0.044 Uiso 1 1 d D . .

loop_
_atom_site_aniso_label
_atom_site_aniso_U_11
_atom_site_aniso_U_22
_atom_site_aniso_U_33
_atom_site_aniso_U_23
_atom_site_aniso_U_13
_atom_site_aniso_U_12
Si1 0.0256(5) 0.0197(4) 0.0176(4) -0.0002(3) 0.0030(3) 0.0037(3)
Zn1 0.0199(2) 0.0407(2) 0.0336(2) 0.00237(18) 0.00184(16) -0.00086(17)
Mo1 0.02903(15) 0.02280(14) 0.02104(14) 0.00220(11) -0.00115(11) 0.00061(11)
Mo2 0.03569(17) 0.03523(17) 0.02059(14) 0.00321(12) 0.00726(12) 0.00934(13)
Mo3 0.02976(16) 0.02335(14) 0.02733(15) -0.00456(11) -0.00441(12) 0.00399(12)
Mo4 0.03451(17) 0.02707(15) 0.02057(14) -0.00007(11) 0.00716(12) 0.00143(12)
Mo5 0.02530(15) 0.02775(15) 0.02603(15) -0.00013(12) 0.00315(11) 0.00626(12)
Mo6 0.03354(17) 0.03493(17) 0.02296(15) -0.00012(12) -0.00425(12) 0.00753(13)
Mo7 0.02542(16) 0.03152(16) 0.03191(16) -0.00476(13) 0.00179(12) 0.00223(12)
Mo8 0.03312(17) 0.03062(16) 0.03118(16) -0.00120(13) 0.00898(13) -0.00539(13)
Mo9 0.03874(18) 0.02689(15) 0.02088(14) -0.00220(11) 0.00009(12) -0.00570(13)
Mo10 0.04399(19) 0.02852(16) 0.02575(15) 0.00620(12) 0.00589(13) 0.01160(14)
Mo11 0.03862(18) 0.02845(16) 0.03118(16) 0.00232(12) 0.00946(13) 0.01344(13)
Mo12 0.0480(2) 0.02099(15) 0.03163(17) -0.00123(12) 0.00947(14) 0.00071(13)
F1 0.130(3) 0.0562(19) 0.083(2) 0.0012(17) -0.051(2) 0.0276(19)
F2 0.137(3) 0.086(3) 0.084(2) -0.042(2) 0.037(2) -0.021(2)
F3 0.0591(17) 0.0324(13) 0.0803(19) -0.0211(12) 0.0170(14) -0.0075(11)
F4 0.0503(18) 0.121(3) 0.074(2) 0.023(2) 0.0347(15) -0.0152(18)
N4 0.0266(16) 0.047(2) 0.0391(18) -0.0060(15) -0.0031(13) 0.0023(14)
N5 0.0236(16) 0.0392(18) 0.0385(18) 0.0047(14) -0.0034(13) 0.0032(13)
N6 0.039(2) 0.102(4) 0.105(4) -0.064(3) -0.019(2) 0.028(2)
N7 0.059(2) 0.0385(19) 0.041(2) 0.0055(15) 0.0202(17) -0.0028(17)
N8 0.042(2) 0.0379(19) 0.047(2) 0.0052(15) 0.0050(16) -0.0045(15)
N9 0.047(2) 0.058(3) 0.099(4) 0.020(3) 0.005(2) -0.003(2)
N10 0.053(3) 0.108(4) 0.073(3) -0.001(3) -0.002(2) 0.013(3)
N11 0.065(3) 0.062(3) 0.136(5) 0.053(3) 0.006(3) -0.012(2)
N12 0.050(2) 0.059(3) 0.077(3) 0.006(2) 0.023(2) -0.002(2)
C4 0.039(3) 0.106(5) 0.110(5) -0.076(4) -0.030(3) 0.028(3)
C5 0.0273(19) 0.035(2) 0.035(2) 0.0017(15) -0.0027(15) 0.0017(15)
C6 0.0213(18) 0.042(2) 0.042(2) 0.0169(17) 0.0005(15) -0.0007(15)
C7 0.0228(17) 0.0317(18) 0.0277(17) 0.0027(14) 0.0047(13) 0.0012(14)
C8 0.0295(19) 0.0289(18) 0.040(2) -0.0021(15) 0.0026(16) -0.0013(15)
C9 0.034(2) 0.064(3) 0.036(2) -0.009(2) 0.0097(17) 0.004(2)
C10 0.026(2) 0.071(3) 0.040(2) 0.013(2) 0.0118(17) -0.005(2)
C11 0.035(2) 0.043(2) 0.055(3) 0.017(2) 0.0015(19) -0.0120(18)
C12 0.033(2) 0.0271(18) 0.044(2) -0.0032(16) 0.0014(17) -0.0035(15)
C13 0.0191(16) 0.0261(17) 0.0288(17) 0.0033(13) 0.0011(13) 0.0000(13)
C14 0.036(2) 0.0249(18) 0.046(2) -0.0030(16) -0.0020(17) -0.0027(15)
C15 0.050(2) 0.030(2) 0.033(2) 0.0053(16) 0.0047(17) -0.0046(17)
C16 0.046(3) 0.046(2) 0.050(3) -0.004(2) 0.011(2) -0.007(2)
C17 0.044(2) 0.033(2) 0.042(2) 0.0056(17) 0.0081(18) 0.0019(17)
C18 0.053(3) 0.045(2) 0.036(2) 0.0018(18) 0.0084(19) -0.006(2)
C19 0.063(4) 0.061(4) 0.153(7) 0.041(4) 0.014(4) -0.016(3)
C20 0.059(3) 0.039(2) 0.073(3) 0.000(2) 0.021(3) 0.004(2)
C21 0.057(3) 0.060(3) 0.034(2) 0.010(2) 0.011(2) -0.003(2)
C22 0.072(4) 0.081(4) 0.038(3) 0.004(3) 0.008(2) -0.015(3)
C23 0.067(3) 0.068(3) 0.051(3) -0.020(3) 0.024(3) -0.020(3)
C24 0.064(3) 0.043(3) 0.085(4) -0.007(3) 0.006(3) 0.003(2)
C25 0.057(3) 0.046(3) 0.054(3) 0.000(2) -0.008(2) 0.001(2)
C26 0.042(2) 0.039(2) 0.036(2) 0.0049(17) 0.0094(17) -0.0026(18)
O1 0.0284(12) 0.0227(11) 0.0206(11) -0.0006(9) 0.0036(9) 0.0032(9)
O2 0.0241(12) 0.0228(11) 0.0202(11) 0.0001(9) 0.0001(9) 0.0049(9)
O1W 0.0433(18) 0.0476(18) 0.057(2) -0.0123(15) -0.0037(14) -0.0087(15)
O3 0.0300(13) 0.0270(12) 0.0185(11) 0.0012(9) 0.0043(9) 0.0056(10)
O2W 0.0543(19) 0.0515(19) 0.0419(17) -0.0154(14) 0.0055(15) -0.0147(15)
O4 0.0309(13) 0.0201(11) 0.0220(11) -0.0001(9) 0.0050(9) -0.0005(9)
O3W 0.058(2) 0.067(2) 0.0418(17) 0.0119(15) -0.0086(15) 0.0036(17)
O5 0.0407(16) 0.0297(14) 0.0482(16) -0.0097(12) -0.0075(12) 0.0024(12)
O4W 0.0465(18) 0.071(2) 0.0422(17) 0.0077(15) -0.0055(14) -0.0061(16)
O6 0.0304(14) 0.0373(14) 0.0384(15) 0.0034(11) 0.0071(11) 0.0115(11)
O5W' 0.075(8) 0.051(7) 0.061(7) 0.015(5) -0.021(6) 0.024(6)
O5W 0.145(6) 0.132(6) 0.054(3) 0.028(3) 0.028(4) 0.116(5)
O7 0.0361(14) 0.0337(14) 0.0305(13) 0.0087(11) -0.0034(11) 0.0008(11)
O6W 0.068(4) 0.173(6) 0.564(17) 0.253(9) 0.115(6) 0.043(4)
O8 0.0303(13) 0.0233(12) 0.0299(13) 0.0006(10) -0.0013(10) 0.0001(10)
O9 0.0308(13) 0.0285(13) 0.0281(12) -0.0067(10) 0.0004(10) 0.0066(10)
O10 0.0265(13) 0.0289(12) 0.0278(12) 0.0010(10) -0.0023(10) 0.0036(10)
O11 0.0342(14) 0.0245(12) 0.0257(12) -0.0003(9) 0.0010(10) 0.0005(10)
O12 0.0289(13) 0.0311(13) 0.0326(13) -0.0023(10) -0.0018(10) 0.0042(10)
O13 0.0347(14) 0.0343(14) 0.0277(13) -0.0043(10) -0.0029(10) 0.0077(11)
O14 0.0340(14) 0.0301(13) 0.0235(12) 0.0000(10) 0.0024(10) 0.0072(11)
O15 0.0326(14) 0.0308(13) 0.0301(13) 0.0035(10) 0.0015(10) 0.0002(11)
O16 0.0355(14) 0.0270(13) 0.0264(12) -0.0014(10) 0.0003(10) -0.0033(10)
O17 0.0574(18) 0.0385(15) 0.0254(13) -0.0028(11) -0.0056(12) -0.0093(13)
O18 0.0492(17) 0.0350(14) 0.0266(13) 0.0025(11) 0.0114(12) 0.0001(12)
O19 0.0287(14) 0.0506(17) 0.0513(17) -0.0089(14) 0.0000(12) 0.0008(12)
O20 0.0458(17) 0.0534(18) 0.0286(14) -0.0041(12) -0.0108(12) 0.0075(14)
O21 0.0360(15) 0.0441(16) 0.0441(16) 0.0030(13) 0.0078(12) -0.0074(12)
O22 0.0306(13) 0.0287(13) 0.0303(13) -0.0006(10) 0.0075(10) 0.0009(10)
O23 0.0305(13) 0.0365(14) 0.0306(13) -0.0013(11) -0.0022(10) 0.0076(11)
O24 0.0399(15) 0.0442(15) 0.0210(12) -0.0025(11) 0.0001(10) 0.0100(12)
O25 0.0388(15) 0.0308(13) 0.0277(13) 0.0030(10) 0.0079(11) -0.0009(11)
O26 0.0349(14) 0.0352(14) 0.0317(14) -0.0017(11) 0.0004(11) -0.0086(11)
O27 0.0392(14) 0.0282(13) 0.0255(12) -0.0030(10) 0.0079(11) -0.0026(11)
O28 0.0300(14) 0.0368(14) 0.0386(15) 0.0028(11) 0.0065(11) 0.0094(11)
O29 0.0434(16) 0.0374(15) 0.0297(13) 0.0042(11) -0.0039(11) 0.0132(12)
O30 0.0484(16) 0.0349(14) 0.0250(13) 0.0077(11) 0.0092(11) 0.0099(12)
O31 0.0447(16) 0.0258(13) 0.0381(15) 0.0004(11) 0.0096(12) -0.0055(11)
O32 0.0512(17) 0.0267(13) 0.0306(13) -0.0064(10) 0.0079(12) -0.0050(12)
O33 0.0449(15) 0.0253(12) 0.0304(13) -0.0010(10) 0.0138(11) 0.0074(11)
O34 0.0366(14) 0.0346(14) 0.0307(13) 0.0033(11) 0.0054(11) 0.0114(11)
O35 0.0409(15) 0.0305(13) 0.0297(13) 0.0058(10) 0.0101(11) 0.0038(11)
O36 0.0458(16) 0.0269(13) 0.0305(13) 0.0000(10) 0.0132(11) 0.0040(11)
O37 0.064(2) 0.0374(15) 0.0370(15) 0.0119(12) 0.0043(14) 0.0190(14)
O38 0.0517(18) 0.0398(16) 0.0526(18) 0.0038(13) 0.0151(15) 0.0227(14)
O39 0.067(2) 0.0244(14) 0.0541(18) -0.0028(12) 0.0138(16) -0.0018(13)
O40 0.0516(18) 0.0547(18) 0.0269(14) 0.0043(12) 0.0138(12) 0.0068(14)
O41 0.065(2) 0.0315(15) 0.0459(17) 0.0069(12) 0.0087(15) 0.0101(14)
O42 0.0401(15) 0.0373(15) 0.0370(15) -0.0015(11) 0.0111(12) 0.0107(12)
N1 0.0203(14) 0.0305(15) 0.0310(15) 0.0070(12) -0.0016(11) 0.0000(12)
N2 0.0285(16) 0.0263(15) 0.0393(17) 0.0002(13) 0.0024(13) 0.0007(12)
C2 0.0196(17) 0.0316(18) 0.037(2) 0.0035(15) 0.0020(14) 0.0023(14)
C1 0.0286(18) 0.0278(18) 0.0328(19) 0.0003(14) 0.0002(15) -0.0009(14)
C3 0.0233(17) 0.0341(19) 0.0332(19) 0.0113(15) 0.0006(14) 0.0001(14)
N3 0.0203(14) 0.0338(16) 0.0330(16) 0.0043(13) 0.0012(12) -0.0004(12)

loop_
_atom_type_symbol
_atom_type_description
_atom_type_scat_dispersion_real
_atom_type_scat_dispersion_imag
_atom_type_scat_source
C C 0.0033 0.0016 'International Tables Vol C Tables 4.2.6.8 and 6.1.1.4'
H H 0.0000 0.0000 'International Tables Vol C Tables 4.2.6.8 and 6.1.1.4'
O O 0.0106 0.0060 'International Tables Vol C Tables 4.2.6.8 and 6.1.1.4'
Si Si 0.0817 0.0704 'International Tables Vol C Tables 4.2.6.8 and 6.1.1.4'
Zn Zn 0.2839 1.4301 'International Tables Vol C Tables 4.2.6.8 and 6.1.1.4'
Mo Mo -1.6832 0.6857 'International Tables Vol C Tables 4.2.6.8 and 6.1.1.4'
F F 0.0171 0.0103 'International Tables Vol C Tables 4.2.6.8 and 6.1.1.4'
N N 0.0061 0.0033 'International Tables Vol C Tables 4.2.6.8 and 6.1.1.4'

loop_
_geom_angle_atom_site_label_1
_geom_angle_atom_site_label_2
_geom_angle_atom_site_label_3
_geom_angle
_geom_angle_site_symmetry_1
_geom_angle_site_symmetry_3
_geom_angle_publ_flag
O1 Si1 O3 109.73(12) . . ?
O1 Si1 O2 109.29(12) . . ?
O3 Si1 O2 109.46(12) . . ?
O1 Si1 O4 109.36(12) . . ?
O3 Si1 O4 109.75(12) . . ?
O2 Si1 O4 109.23(12) . . ?
N4 Zn1 N3 133.81(13) . 1_455 ?
N4 Zn1 O3W 108.22(14) . . ?
N3 Zn1 O3W 117.93(13) 1_455 . ?
N4 Zn1 O2W 91.85(13) . . ?
N3 Zn1 O2W 89.07(12) 1_455 . ?
O3W Zn1 O2W 86.78(14) . . ?
N4 Zn1 O1W 91.61(13) . . ?
N3 Zn1 O1W 93.44(12) 1_455 . ?
O3W Zn1 O1W 85.68(14) . . ?
O2W Zn1 O1W 172.36(13) . . ?
O7 Mo1 O11 102.62(11) . . ?
O7 Mo1 O8 99.96(12) . . ?
O11 Mo1 O8 99.33(11) . . ?
O7 Mo1 O10 96.55(11) . . ?
O11 Mo1 O10 157.20(10) . . ?
O8 Mo1 O10 89.28(10) . . ?
O7 Mo1 O16 99.70(11) . . ?
O11 Mo1 O16 84.16(10) . . ?
O8 Mo1 O16 158.74(10) . . ?
O10 Mo1 O16 80.51(10) . . ?
O7 Mo1 O2 169.60(10) . . ?
O11 Mo1 O2 87.69(9) . . ?
O8 Mo1 O2 76.73(9) . . ?
O10 Mo1 O2 73.70(8) . . ?
O16 Mo1 O2 82.50(9) . . ?
O40 Mo2 O14 102.09(12) . . ?
O40 Mo2 O24 101.48(13) . . ?
O14 Mo2 O24 96.43(11) . . ?
O40 Mo2 O25 100.29(13) . . ?
O14 Mo2 O25 86.02(11) . . ?
O24 Mo2 O25 157.04(10) . . ?
O40 Mo2 O30 98.17(12) . . ?
O14 Mo2 O30 158.36(10) . . ?
O24 Mo2 O30 86.84(12) . . ?
O25 Mo2 O30 82.94(11) . . ?
O40 Mo2 O3 171.14(12) . . ?
O14 Mo2 O3 86.61(9) . . ?
O24 Mo2 O3 75.59(9) . . ?
O25 Mo2 O3 81.80(9) . . ?
O30 Mo2 O3 73.45(9) . . ?
O5 Mo3 O13 104.78(13) . . ?
O5 Mo3 O9 101.24(12) . . ?
O13 Mo3 O9 98.86(11) . . ?
O5 Mo3 O12 100.53(12) . . ?
O13 Mo3 O12 86.37(11) . . ?
O9 Mo3 O12 155.47(10) . . ?
O5 Mo3 O8 95.54(12) . . ?
O13 Mo3 O8 157.64(10) . . ?
O9 Mo3 O8 85.99(10) . . ?
O12 Mo3 O8 80.77(10) . . ?
O5 Mo3 O2 167.01(11) . . ?
O13 Mo3 O2 88.12(10) . . ?
O9 Mo3 O2 74.80(9) . . ?
O12 Mo3 O2 81.48(9) . . ?
O8 Mo3 O2 72.00(8) . . ?
O18 Mo4 O33 102.25(12) . . ?
O18 Mo4 O27 101.45(12) . . ?
O33 Mo4 O27 97.80(12) . . ?
O18 Mo4 O22 97.92(12) . . ?
O33 Mo4 O22 87.72(11) . . ?
O27 Mo4 O22 158.19(10) . . ?
O18 Mo4 O11 99.40(11) . . ?
O33 Mo4 O11 157.16(10) . . ?
O27 Mo4 O11 84.85(10) . . ?
O22 Mo4 O11 82.17(10) . . ?
O18 Mo4 O1 171.01(12) . . ?
O33 Mo4 O1 75.87(9) . . ?
O27 Mo4 O1 87.53(9) . . ?
O22 Mo4 O1 73.31(9) . . ?
O11 Mo4 O1 81.61(9) . . ?
O6 Mo5 O15 103.30(12) . . ?
O6 Mo5 O10 102.12(11) . . ?
O15 Mo5 O10 96.65(11) . . ?
O6 Mo5 O14 98.68(11) . . ?
O15 Mo5 O14 85.86(10) . . ?
O10 Mo5 O14 157.83(10) . . ?
O6 Mo5 O9 96.07(12) . . ?
O15 Mo5 O9 158.48(10) . . ?
O10 Mo5 O9 88.27(10) . . ?
O14 Mo5 O9 81.97(10) . . ?
O6 Mo5 O2 168.94(11) . . ?
O15 Mo5 O2 87.76(10) . . ?
O10 Mo5 O2 76.18(9) . . ?
O14 Mo5 O2 81.94(9) . . ?
O9 Mo5 O2 73.04(8) . . ?
O20 Mo6 O23 102.79(13) . . ?
O20 Mo6 O29 101.84(13) . . ?
O23 Mo6 O29 98.48(11) . . ?
O20 Mo6 O24 98.18(12) . . ?
O23 Mo6 O24 156.32(11) . . ?
O29 Mo6 O24 87.74(11) . . ?
O20 Mo6 O13 98.96(12) . . ?
O23 Mo6 O13 84.61(11) . . ?
O29 Mo6 O13 157.69(11) . . ?
O24 Mo6 O13 81.36(10) . . ?
O20 Mo6 O3 170.33(11) . . ?
O23 Mo6 O3 86.85(10) . . ?
O29 Mo6 O3 75.64(10) . . ?
O24 Mo6 O3 72.51(9) . . ?
O13 Mo6 O3 82.52(9) . . ?
O19 Mo7 O12 104.51(13) . . ?
O19 Mo7 O22 101.10(13) . . ?
O12 Mo7 O22 99.10(11) . . ?
O19 Mo7 O23 100.13(13) . . ?
O12 Mo7 O23 84.92(10) . . ?
O22 Mo7 O23 156.62(11) . . ?
O19 Mo7 O28 95.44(13) . . ?
O12 Mo7 O28 157.21(11) . . ?
O22 Mo7 O28 87.57(11) . . ?
O23 Mo7 O28 80.76(10) . . ?
O19 Mo7 O1 167.22(11) . . ?
O12 Mo7 O1 88.26(10) . . ?
O22 Mo7 O1 75.78(9) . . ?
O23 Mo7 O1 81.37(9) . . ?
O28 Mo7 O1 72.18(9) . . ?
O21 Mo8 O25 103.00(12) . . ?
O21 Mo8 O31 101.56(13) . . ?
O25 Mo8 O31 97.46(12) . . ?
O21 Mo8 O15 99.90(12) . . ?
O25 Mo8 O15 84.76(11) . . ?
O31 Mo8 O15 157.32(11) . . ?
O21 Mo8 O26 97.20(12) . . ?
O25 Mo8 O26 157.41(11) . . ?
O31 Mo8 O26 88.19(11) . . ?
O15 Mo8 O26 81.89(10) . . ?
O21 Mo8 O4 169.61(11) . . ?
O25 Mo8 O4 87.35(10) . . ?
O31 Mo8 O4 75.86(10) . . ?
O15 Mo8 O4 81.72(9) . . ?
O26 Mo8 O4 72.78(9) . . ?
O17 Mo9 O16 103.31(12) . . ?
O17 Mo9 O26 102.12(13) . . ?
O16 Mo9 O26 97.61(11) . . ?
O17 Mo9 O27 98.17(12) . . ?
O16 Mo9 O27 86.53(11) . . ?
O26 Mo9 O27 157.70(11) . . ?
O17 Mo9 O32 95.95(12) . . ?
O16 Mo9 O32 158.60(11) . . ?
O26 Mo9 O32 87.25(11) . . ?
O27 Mo9 O32 81.52(10) . . ?
O17 Mo9 O4 168.87(11) . . ?
O16 Mo9 O4 87.82(9) . . ?
O26 Mo9 O4 75.62(10) . . ?
O27 Mo9 O4 82.68(9) . . ?
O32 Mo9 O4 73.15(9) . . ?
O37 Mo10 O35 103.54(13) . . ?
O37 Mo10 O30 102.20(12) . . ?
O35 Mo10 O30 98.67(12) . . ?
O37 Mo10 O34 98.57(12) . . ?
O35 Mo10 O34 85.81(11) . . ?
O30 Mo10 O34 157.03(11) . . ?
O37 Mo10 O29 96.86(13) . . ?
O35 Mo10 O29 157.14(10) . . ?
O30 Mo10 O29 86.86(12) . . ?
O34 Mo10 O29 80.99(11) . . ?
O37 Mo10 O3 169.17(12) . . ?
O35 Mo10 O3 87.30(10) . . ?
O30 Mo10 O3 75.70(9) . . ?
O34 Mo10 O3 82.05(9) . . ?
O29 Mo10 O3 72.50(9) . . ?
O38 Mo11 O28 102.14(14) . . ?
O38 Mo11 O34 102.27(13) . . ?
O28 Mo11 O34 97.84(12) . . ?
O38 Mo11 O36 99.73(13) . . ?
O28 Mo11 O36 156.72(11) . . ?
O34 Mo11 O36 85.17(11) . . ?
O38 Mo11 O33 96.93(12) . . ?
O28 Mo11 O33 87.48(11) . . ?
O34 Mo11 O33 158.45(11) . . ?
O36 Mo11 O33 82.02(10) . . ?
O38 Mo11 O1 169.51(11) . . ?
O28 Mo11 O1 75.55(10) . . ?
O34 Mo11 O1 88.20(9) . . ?
O36 Mo11 O1 81.50(9) . . ?
O33 Mo11 O1 72.85(8) . . ?
O39 Mo12 O36 103.80(13) . . ?
O39 Mo12 O32 102.30(13) . . ?
O36 Mo12 O32 98.57(12) . . ?
O39 Mo12 O31 97.69(13) . . ?
O36 Mo12 O31 155.56(11) . . ?
O32 Mo12 O31 87.94(12) . . ?
O39 Mo12 O35 99.05(13) . . ?
O36 Mo12 O35 84.40(11) . . ?
O32 Mo12 O35 157.01(10) . . ?
O31 Mo12 O35 80.83(11) . . ?
O39 Mo12 O4 169.54(12) . . ?
O36 Mo12 O4 86.66(10) . . ?
O32 Mo12 O4 75.55(9) . . ?
O31 Mo12 O4 72.11(9) . . ?
O35 Mo12 O4 81.91(9) . . ?
C5 N4 C4 102.4(3) . . ?
C5 N4 Zn1 130.6(3) . . ?
C4 N4 Zn1 125.8(3) . . ?
C5 N5 N6 109.9(3) . . ?
C5 N5 C6 129.7(3) . . ?
N6 N5 C6 120.4(3) . . ?
C4 N6 N5 102.6(4) . . ?
C20 N7 N11 110.6(4) . . ?
C20 N7 C18 128.9(4) . . ?
N11 N7 C18 120.5(4) . . ?
N9 N8 C15 110.9(4) . . ?
N9 N8 C16 129.5(4) . . ?
C15 N8 C16 119.5(3) . . ?
C14 N9 N8 106.4(4) . . ?
C15 N10 C14 113.3(5) . . ?
C15 N10 H10 123.3 . . ?
C14 N10 H10 123.3 . . ?
C19 N11 N7 103.2(5) . . ?
C20 N12 C19 105.5(5) . . ?
C20 N12 H12N 127.3 . . ?
C19 N12 H12N 127.3 . . ?
N6 C4 N4 114.8(4) . . ?
N6 C4 H4 122.6 . . ?
N4 C4 H4 122.6 . . ?
N5 C5 N4 110.3(3) . . ?
N5 C5 H5 124.9 . . ?
N4 C5 H5 124.9 . . ?
N5 C6 C7 111.4(3) . . ?
N5 C6 H6A 109.3 . . ?
C7 C6 H6A 109.3 . . ?
N5 C6 H6B 109.3 . . ?
C7 C6 H6B 109.3 . . ?
H6A C6 H6B 108.0 . . ?
O42 C7 C13 112.2(3) . . ?
O42 C7 C6 105.7(3) . . ?
C13 C7 C6 109.9(3) . . ?
O42 C7 C3 108.1(3) . . ?
C13 C7 C3 107.3(3) . . ?
C6 C7 C3 113.7(3) . . ?
C9 C8 F3 116.8(3) . . ?
C9 C8 C13 124.7(4) . . ?
F3 C8 C13 118.5(3) . . ?
C10 C9 C8 115.9(4) . . ?
C10 C9 H9 122.1 . . ?
C8 C9 H9 122.1 . . ?
F4 C10 C9 117.6(4) . . ?
F4 C10 C11 118.7(4) . . ?
C9 C10 C11 123.7(4) . . ?
C10 C11 C12 118.0(4) . . ?
C10 C11 H11 121.0 . . ?
C12 C11 H11 121.0 . . ?
C11 C12 C13 121.8(4) . . ?
C11 C12 H12 119.1 . . ?
C13 C12 H12 119.1 . . ?
C8 C13 C12 115.9(3) . . ?
C8 C13 C7 122.1(3) . . ?
C12 C13 C7 122.0(3) . . ?
N9 C14 N10 106.0(4) . . ?
N9 C14 H14 127.0 . . ?
N10 C14 H14 127.0 . . ?
N10 C15 N8 103.3(4) . . ?
N10 C15 H15 128.3 . . ?
N8 C15 H15 128.3 . . ?
N8 C16 C17 112.1(3) . . ?
N8 C16 H16A 109.2 . . ?
C17 C16 H16A 109.2 . . ?
N8 C16 H16B 109.2 . . ?
C17 C16 H16B 109.2 . . ?
H16A C16 H16B 107.9 . . ?
O41 C17 C18 107.6(3) . . ?
O41 C17 C26 109.1(3) . . ?
C18 C17 C26 112.2(3) . . ?
O41 C17 C16 109.4(3) . . ?
C18 C17 C16 111.4(4) . . ?
C26 C17 C16 107.1(3) . . ?
N7 C18 C17 110.0(4) . . ?
N7 C18 H18A 109.7 . . ?
C17 C18 H18A 109.7 . . ?
N7 C18 H18B 109.7 . . ?
C17 C18 H18B 109.7 . . ?
H18A C18 H18B 108.2 . . ?
N11 C19 N12 112.7(5) . . ?
N11 C19 H19 123.6 . . ?
N12 C19 H19 123.6 . . ?
N7 C20 N12 107.9(4) . . ?
N7 C20 H20 126.0 . . ?
N12 C20 H20 126.0 . . ?
C22 C21 C26 121.5(5) . . ?
C22 C21 H21 119.3 . . ?
C26 C21 H21 119.3 . . ?
C23 C22 C21 119.4(5) . . ?
C23 C22 H22 120.3 . . ?
C21 C22 H22 120.3 . . ?
C22 C23 F2 120.6(5) . . ?
C22 C23 C24 122.5(5) . . ?
F2 C23 C24 116.9(6) . . ?
C23 C24 C25 116.4(5) . . ?
C23 C24 H24 121.8 . . ?
C25 C24 H24 121.8 . . ?
F1 C25 C26 119.1(4) . . ?
F1 C25 C24 117.5(5) . . ?
C26 C25 C24 123.4(5) . . ?
C25 C26 C21 116.8(4) . . ?
C25 C26 C17 122.3(4) . . ?
C21 C26 C17 120.9(4) . . ?
Si1 O1 Mo11 124.24(12) . . ?
Si1 O1 Mo4 124.71(12) . . ?
Mo11 O1 Mo4 91.43(7) . . ?
Si1 O1 Mo7 124.13(12) . . ?
Mo11 O1 Mo7 91.58(8) . . ?
Mo4 O1 Mo7 90.79(8) . . ?
Si1 O2 Mo1 124.65(12) . . ?
Si1 O2 Mo5 124.01(12) . . ?
Mo1 O2 Mo5 91.56(8) . . ?
Si1 O2 Mo3 124.00(12) . . ?
Mo1 O2 Mo3 91.57(8) . . ?
Mo5 O2 Mo3 91.28(7) . . ?
Zn1 O1W H1A 126(2) . . ?
Zn1 O1W H1B 124(2) . . ?
H1A O1W H1B 104.1(15) . . ?
Si1 O3 Mo2 124.41(13) . . ?
Si1 O3 Mo10 124.48(12) . . ?
Mo2 O3 Mo10 91.05(8) . . ?
Si1 O3 Mo6 124.35(13) . . ?
Mo2 O3 Mo6 91.60(8) . . ?
Mo10 O3 Mo6 90.92(8) . . ?
Zn1 O2W H2A 130(2) . . ?
Zn1 O2W H2B 126(2) . . ?
H2A O2W H2B 102.5(15) . . ?
Si1 O4 Mo9 124.68(12) . . ?
Si1 O4 Mo8 124.41(12) . . ?
Mo9 O4 Mo8 91.80(8) . . ?
Si1 O4 Mo12 123.76(13) . . ?
Mo9 O4 Mo12 91.23(8) . . ?
Mo8 O4 Mo12 91.08(8) . . ?
Mo1 O8 Mo3 119.69(12) . . ?
Mo3 O9 Mo5 120.86(11) . . ?
Mo5 O10 Mo1 118.50(12) . . ?
Mo1 O11 Mo4 153.08(14) . . ?
Mo7 O12 Mo3 151.18(15) . . ?
Mo3 O13 Mo6 150.84(14) . . ?
Mo2 O14 Mo5 151.01(14) . . ?
Mo5 O15 Mo8 151.28(15) . . ?
Mo9 O16 Mo1 150.20(14) . . ?
Mo7 O22 Mo4 120.12(12) . . ?
Mo6 O23 Mo7 152.61(14) . . ?
Mo2 O24 Mo6 120.28(12) . . ?
Mo8 O25 Mo2 152.33(14) . . ?
Mo9 O26 Mo8 119.80(13) . . ?
Mo4 O27 Mo9 150.49(14) . . ?
Mo11 O28 Mo7 120.69(13) . . ?
Mo6 O29 Mo10 120.94(13) . . ?
Mo10 O30 Mo2 119.78(12) . . ?
Mo8 O31 Mo12 120.93(13) . . ?
Mo12 O32 Mo9 120.08(12) . . ?
Mo4 O33 Mo11 119.84(12) . . ?
Mo11 O34 Mo10 150.61(15) . . ?
Mo10 O35 Mo12 151.57(14) . . ?
Mo12 O36 Mo11 153.24(14) . . ?
C17 O41 H41 109.5 . . ?
C7 O42 H42 109.5 . . ?
C2 N1 N2 110.4(3) . . ?
C2 N1 C3 129.7(3) . . ?
N2 N1 C3 119.7(3) . . ?
C1 N2 N1 102.8(3) . . ?
N1 C2 N3 109.1(3) . . ?
N1 C2 H2 125.5 . . ?
N3 C2 H2 125.5 . . ?
N2 C1 N3 113.9(3) . . ?
N2 C1 H1 123.1 . . ?
N3 C1 H1 123.1 . . ?
N1 C3 C7 114.1(3) . . ?
N1 C3 H3A 108.7 . . ?
C7 C3 H3A 108.7 . . ?
N1 C3 H3B 108.7 . . ?
C7 C3 H3B 108.7 . . ?
H3A C3 H3B 107.6 . . ?
C2 N3 C1 103.9(3) . . ?
C2 N3 Zn1 133.2(2) . 1_655 ?
C1 N3 Zn1 122.4(2) . 1_655 ?

loop_
_geom_bond_atom_site_label_1
_geom_bond_atom_site_label_2
_geom_bond_distance
_geom_bond_site_symmetry_2
_geom_bond_publ_flag
Si1 O1 1.625(2) . ?
Si1 O3 1.626(2) . ?
Si1 O2 1.629(2) . ?
Si1 O4 1.630(2) . ?
Zn1 N4 1.975(3) . ?
Zn1 N3 2.001(3) 1_455 ?
Zn1 O3W 2.020(3) . ?
Zn1 O2W 2.154(3) . ?
Zn1 O1W 2.164(3) . ?
Mo1 O7 1.682(2) . ?
Mo1 O11 1.821(2) . ?
Mo1 O8 1.838(2) . ?
Mo1 O10 2.013(2) . ?
Mo1 O16 2.041(2) . ?
Mo1 O2 2.322(2) . ?
Mo2 O40 1.687(3) . ?
Mo2 O14 1.825(2) . ?
Mo2 O24 1.858(3) . ?
Mo2 O25 1.992(3) . ?
Mo2 O30 2.008(3) . ?
Mo2 O3 2.339(2) . ?
Mo3 O5 1.677(3) . ?
Mo3 O13 1.811(2) . ?
Mo3 O9 1.849(2) . ?
Mo3 O12 2.006(2) . ?
Mo3 O8 2.049(2) . ?
Mo3 O2 2.369(2) . ?
Mo4 O18 1.680(2) . ?
Mo4 O33 1.844(2) . ?
Mo4 O27 1.845(3) . ?
Mo4 O22 1.999(3) . ?
Mo4 O11 2.013(2) . ?
Mo4 O1 2.342(2) . ?
Mo5 O6 1.675(2) . ?
Mo5 O15 1.832(3) . ?
Mo5 O10 1.864(2) . ?
Mo5 O14 2.003(2) . ?
Mo5 O9 2.011(2) . ?
Mo5 O2 2.328(2) . ?
Mo6 O20 1.694(3) . ?
Mo6 O23 1.823(2) . ?
Mo6 O29 1.832(3) . ?
Mo6 O24 2.020(3) . ?
Mo6 O13 2.026(2) . ?
Mo6 O3 2.353(2) . ?
Mo7 O19 1.682(3) . ?
Mo7 O12 1.820(2) . ?
Mo7 O22 1.851(2) . ?
Mo7 O23 2.024(3) . ?
Mo7 O28 2.025(3) . ?
Mo7 O1 2.345(2) . ?
Mo8 O21 1.690(3) . ?
Mo8 O25 1.831(3) . ?
Mo8 O31 1.833(3) . ?
Mo8 O15 2.012(2) . ?
Mo8 O26 2.013(3) . ?
Mo8 O4 2.333(2) . ?
Mo9 O17 1.691(3) . ?
Mo9 O16 1.818(2) . ?
Mo9 O26 1.855(3) . ?
Mo9 O27 1.994(3) . ?
Mo9 O32 2.027(3) . ?
Mo9 O4 2.328(2) . ?
Mo10 O37 1.680(3) . ?
Mo10 O35 1.816(3) . ?
Mo10 O30 1.859(2) . ?
Mo10 O34 2.005(2) . ?
Mo10 O29 2.020(3) . ?
Mo10 O3 2.351(2) . ?
Mo11 O38 1.676(3) . ?
Mo11 O28 1.836(3) . ?
Mo11 O34 1.838(2) . ?
Mo11 O36 2.007(3) . ?
Mo11 O33 2.026(2) . ?
Mo11 O1 2.337(2) . ?
Mo12 O39 1.680(3) . ?
Mo12 O36 1.819(3) . ?
Mo12 O32 1.839(3) . ?
Mo12 O31 2.016(3) . ?
Mo12 O35 2.034(3) . ?
Mo12 O4 2.361(2) . ?
F1 C25 1.351(5) . ?
F2 C23 1.355(5) . ?
F3 C8 1.375(4) . ?
F4 C10 1.356(4) . ?
N4 C5 1.325(5) . ?
N4 C4 1.330(6) . ?
N5 C5 1.319(5) . ?
N5 N6 1.330(5) . ?
N5 C6 1.457(5) . ?
N6 C4 1.318(6) . ?
N7 C20 1.310(6) . ?
N7 N11 1.345(5) . ?
N7 C18 1.465(6) . ?
N8 N9 1.324(5) . ?
N8 C15 1.358(5) . ?
N8 C16 1.453(5) . ?
N9 C14 1.319(6) . ?
N10 C15 1.270(6) . ?
N10 C14 1.339(6) . ?
N10 H10 0.8600 . ?
N11 C19 1.301(8) . ?
N12 C20 1.316(6) . ?
N12 C19 1.328(7) . ?
N12 H12N 0.8600 . ?
C4 H4 0.9300 . ?
C5 H5 0.9300 . ?
C6 C7 1.531(5) . ?
C6 H6A 0.9700 . ?
C6 H6B 0.9700 . ?
C7 O42 1.424(4) . ?
C7 C13 1.531(4) . ?
C7 C3 1.540(5) . ?
C8 C9 1.372(5) . ?
C8 C13 1.383(5) . ?
C9 C10 1.359(6) . ?
C9 H9 0.9300 . ?
C10 C11 1.365(6) . ?
C11 C12 1.383(5) . ?
C11 H11 0.9300 . ?
C12 C13 1.383(5) . ?
C12 H12 0.9300 . ?
C14 H14 0.9300 . ?
C15 H15 0.9300 . ?
C16 C17 1.559(6) . ?
C16 H16A 0.9700 . ?
C16 H16B 0.9700 . ?
C17 O41 1.410(5) . ?
C17 C18 1.534(5) . ?
C17 C26 1.534(6) . ?
C18 H18A 0.9700 . ?
C18 H18B 0.9700 . ?
C19 H19 0.9300 . ?
C20 H20 0.9300 . ?
C21 C22 1.362(7) . ?
C21 C26 1.388(6) . ?
C21 H21 0.9300 . ?
C22 C23 1.344(8) . ?
C22 H22 0.9300 . ?
C23 C24 1.374(8) . ?
C24 C25 1.385(7) . ?
C24 H24 0.9300 . ?
C25 C26 1.362(6) . ?
O1W H1A 0.87(3) . ?
O1W H1B 0.883(10) . ?
O2W H2A 0.884(10) . ?
O2W H2B 0.89(3) . ?
O41 H41 0.8200 . ?
O42 H42 0.8200 . ?
N1 C2 1.320(4) . ?
N1 N2 1.363(4) . ?
N1 C3 1.465(4) . ?
N2 C1 1.309(4) . ?
C2 N3 1.332(4) . ?
C2 H2 0.9300 . ?
C1 N3 1.352(4) . ?
C1 H1 0.9300 . ?
C3 H3A 0.9700 . ?
C3 H3B 0.9700 . ?
N3 Zn1 2.001(3) 1_655 ?

loop_
_geom_hbond_atom_site_label_D
_geom_hbond_atom_site_label_H
_geom_hbond_atom_site_label_A
_geom_hbond_distance_DH
_geom_hbond_distance_HA
_geom_hbond_distance_DA
_geom_hbond_angle_DHA
_geom_hbond_site_symmetry_A
O1W H1B O8 0.883(10) 1.998(12) 2.865(4) 167(3) 3_656
O2W H2A O30 0.884(10) 2.237(19) 3.054(4) 154(3) 4_666
O2W H2B O6W 0.89(3) 1.946(17) 2.779(7) 156(3) .
O41 H41 O40 0.82 2.28 3.065(4) 159.3 3_666
O42 H42 O6 0.82 2.02 2.838(4) 177.4 3_756

loop_
_geom_torsion_atom_site_label_1
_geom_torsion_atom_site_label_2
_geom_torsion_atom_site_label_3
_geom_torsion_atom_site_label_4
_geom_torsion
_geom_torsion_site_symmetry_1
_geom_torsion_site_symmetry_2
_geom_torsion_site_symmetry_3
_geom_torsion_site_symmetry_4
_geom_torsion_publ_flag
N3 Zn1 N4 C5 -79.3(4) 1_455 . . . ?
O3W Zn1 N4 C5 98.4(4) . . . . ?
O2W Zn1 N4 C5 11.2(4) . . . . ?
O1W Zn1 N4 C5 -175.6(4) . . . . ?
N3 Zn1 N4 C4 116.0(5) 1_455 . . . ?
O3W Zn1 N4 C4 -66.3(5) . . . . ?
O2W Zn1 N4 C4 -153.5(5) . . . . ?
O1W Zn1 N4 C4 19.7(5) . . . . ?
C5 N5 N6 C4 -0.6(7) . . . . ?
C6 N5 N6 C4 178.4(5) . . . . ?
C15 N8 N9 C14 -0.2(5) . . . . ?
C16 N8 N9 C14 175.8(4) . . . . ?
C20 N7 N11 C19 0.8(7) . . . . ?
C18 N7 N11 C19 -179.6(5) . . . . ?
N5 N6 C4 N4 -0.2(8) . . . . ?
C5 N4 C4 N6 0.9(8) . . . . ?
Zn1 N4 C4 N6 169.0(5) . . . . ?
N6 N5 C5 N4 1.2(5) . . . . ?
C6 N5 C5 N4 -177.7(3) . . . . ?
C4 N4 C5 N5 -1.2(5) . . . . ?
Zn1 N4 C5 N5 -168.5(3) . . . . ?
C5 N5 C6 C7 108.1(4) . . . . ?
N6 N5 C6 C7 -70.7(5) . . . . ?
N5 C6 C7 O42 71.8(4) . . . . ?
N5 C6 C7 C13 -49.5(4) . . . . ?
N5 C6 C7 C3 -169.8(3) . . . . ?
F3 C8 C9 C10 -179.8(4) . . . . ?
C13 C8 C9 C10 1.8(6) . . . . ?
C8 C9 C10 F4 179.9(4) . . . . ?
C8 C9 C10 C11 0.4(7) . . . . ?
F4 C10 C11 C12 178.8(4) . . . . ?
C9 C10 C11 C12 -1.7(7) . . . . ?
C10 C11 C12 C13 0.9(6) . . . . ?
C9 C8 C13 C12 -2.5(6) . . . . ?
F3 C8 C13 C12 179.1(3) . . . . ?
C9 C8 C13 C7 176.9(4) . . . . ?
F3 C8 C13 C7 -1.5(5) . . . . ?
C11 C12 C13 C8 1.1(6) . . . . ?
C11 C12 C13 C7 -178.3(4) . . . . ?
O42 C7 C13 C8 -171.2(3) . . . . ?
C6 C7 C13 C8 -53.8(5) . . . . ?
C3 C7 C13 C8 70.2(4) . . . . ?
O42 C7 C13 C12 8.2(5) . . . . ?
C6 C7 C13 C12 125.5(4) . . . . ?
C3 C7 C13 C12 -110.4(4) . . . . ?
N8 N9 C14 N10 0.2(5) . . . . ?
C15 N10 C14 N9 -0.2(6) . . . . ?
C14 N10 C15 N8 0.0(5) . . . . ?
N9 N8 C15 N10 0.1(5) . . . . ?
C16 N8 C15 N10 -176.3(4) . . . . ?
N9 N8 C16 C17 104.1(5) . . . . ?
C15 N8 C16 C17 -80.1(5) . . . . ?
N8 C16 C17 O41 -61.9(5) . . . . ?
N8 C16 C17 C18 56.9(5) . . . . ?
N8 C16 C17 C26 180.0(3) . . . . ?
C20 N7 C18 C17 65.3(6) . . . . ?
N11 N7 C18 C17 -114.2(5) . . . . ?
O41 C17 C18 N7 -64.2(4) . . . . ?
C26 C17 C18 N7 55.7(5) . . . . ?
C16 C17 C18 N7 175.8(3) . . . . ?
N7 N11 C19 N12 -1.3(8) . . . . ?
C20 N12 C19 N11 1.4(8) . . . . ?
N11 N7 C20 N12 0.0(6) . . . . ?
C18 N7 C20 N12 -179.5(4) . . . . ?
C19 N12 C20 N7 -0.8(6) . . . . ?
C26 C21 C22 C23 0.6(7) . . . . ?
C21 C22 C23 F2 -179.1(4) . . . . ?
C21 C22 C23 C24 -1.0(8) . . . . ?
C22 C23 C24 C25 0.4(8) . . . . ?
F2 C23 C24 C25 178.6(4) . . . . ?
C23 C24 C25 F1 -179.1(5) . . . . ?
C23 C24 C25 C26 0.5(8) . . . . ?
F1 C25 C26 C21 178.8(4) . . . . ?
C24 C25 C26 C21 -0.9(7) . . . . ?
F1 C25 C26 C17 -1.8(7) . . . . ?
C24 C25 C26 C17 178.5(4) . . . . ?
C22 C21 C26 C25 0.3(7) . . . . ?
C22 C21 C26 C17 -179.1(4) . . . . ?
O41 C17 C26 C25 176.8(4) . . . . ?
C18 C17 C26 C25 57.7(6) . . . . ?
C16 C17 C26 C25 -64.9(5) . . . . ?
O41 C17 C26 C21 -3.9(5) . . . . ?
C18 C17 C26 C21 -123.0(4) . . . . ?
C16 C17 C26 C21 114.5(4) . . . . ?
O3 Si1 O1 Mo11 -53.53(17) . . . . ?
O2 Si1 O1 Mo11 -173.57(13) . . . . ?
O4 Si1 O1 Mo11 66.90(17) . . . . ?
O3 Si1 O1 Mo4 -174.09(13) . . . . ?
O2 Si1 O1 Mo4 65.87(17) . . . . ?
O4 Si1 O1 Mo4 -53.66(17) . . . . ?
O3 Si1 O1 Mo7 66.57(17) . . . . ?
O2 Si1 O1 Mo7 -53.46(17) . . . . ?
O4 Si1 O1 Mo7 -172.99(13) . . . . ?
O38 Mo11 O1 Si1 -148.0(7) . . . . ?
O28 Mo11 O1 Si1 133.55(17) . . . . ?
O34 Mo11 O1 Si1 34.98(16) . . . . ?
O36 Mo11 O1 Si1 -50.40(15) . . . . ?
O33 Mo11 O1 Si1 -134.61(17) . . . . ?
O38 Mo11 O1 Mo4 -13.0(7) . . . . ?
O28 Mo11 O1 Mo4 -91.53(10) . . . . ?
O34 Mo11 O1 Mo4 169.90(10) . . . . ?
O36 Mo11 O1 Mo4 84.52(9) . . . . ?
O33 Mo11 O1 Mo4 0.31(9) . . . . ?
O38 Mo11 O1 Mo7 77.8(7) . . . . ?
O28 Mo11 O1 Mo7 -0.70(9) . . . . ?
O34 Mo11 O1 Mo7 -99.27(10) . . . . ?
O36 Mo11 O1 Mo7 175.35(9) . . . . ?
O33 Mo11 O1 Mo7 91.14(10) . . . . ?
O33 Mo4 O1 Si1 134.26(17) . . . . ?
O27 Mo4 O1 Si1 35.58(16) . . . . ?
O22 Mo4 O1 Si1 -133.87(16) . . . . ?
O11 Mo4 O1 Si1 -49.58(15) . . . . ?
O33 Mo4 O1 Mo11 -0.34(10) . . . . ?
O27 Mo4 O1 Mo11 -99.02(10) . . . . ?
O22 Mo4 O1 Mo11 91.54(9) . . . . ?
O11 Mo4 O1 Mo11 175.83(10) . . . . ?
O33 Mo4 O1 Mo7 -91.93(11) . . . . ?
O27 Mo4 O1 Mo7 169.39(10) . . . . ?
O22 Mo4 O1 Mo7 -0.06(8) . . . . ?
O11 Mo4 O1 Mo7 84.23(9) . . . . ?
O19 Mo7 O1 Si1 -148.4(5) . . . . ?
O12 Mo7 O1 Si1 34.44(16) . . . . ?
O22 Mo7 O1 Si1 134.28(16) . . . . ?
O23 Mo7 O1 Si1 -50.68(15) . . . . ?
O28 Mo7 O1 Si1 -133.68(17) . . . . ?
O19 Mo7 O1 Mo11 -14.1(6) . . . . ?
O12 Mo7 O1 Mo11 168.76(10) . . . . ?
O22 Mo7 O1 Mo11 -91.39(9) . . . . ?
O23 Mo7 O1 Mo11 83.64(9) . . . . ?
O28 Mo7 O1 Mo11 0.64(9) . . . . ?
O19 Mo7 O1 Mo4 77.4(5) . . . . ?
O12 Mo7 O1 Mo4 -99.78(10) . . . . ?
O22 Mo7 O1 Mo4 0.06(9) . . . . ?
O23 Mo7 O1 Mo4 175.10(9) . . . . ?
O28 Mo7 O1 Mo4 92.10(10) . . . . ?
O1 Si1 O2 Mo1 -53.91(17) . . . . ?
O3 Si1 O2 Mo1 -174.11(13) . . . . ?
O4 Si1 O2 Mo1 65.70(17) . . . . ?
O1 Si1 O2 Mo5 -174.31(12) . . . . ?
O3 Si1 O2 Mo5 65.49(17) . . . . ?
O4 Si1 O2 Mo5 -54.71(16) . . . . ?
O1 Si1 O2 Mo3 66.51(16) . . . . ?
O3 Si1 O2 Mo3 -53.69(17) . . . . ?
O4 Si1 O2 Mo3 -173.88(12) . . . . ?
O7 Mo1 O2 Si1 -153.3(5) . . . . ?
O11 Mo1 O2 Si1 34.02(16) . . . . ?
O8 Mo1 O2 Si1 134.18(17) . . . . ?
O10 Mo1 O2 Si1 -132.64(17) . . . . ?
O16 Mo1 O2 Si1 -50.39(15) . . . . ?
O7 Mo1 O2 Mo5 -19.0(6) . . . . ?
O11 Mo1 O2 Mo5 168.36(10) . . . . ?
O8 Mo1 O2 Mo5 -91.49(9) . . . . ?
O10 Mo1 O2 Mo5 1.69(8) . . . . ?
O16 Mo1 O2 Mo5 83.95(9) . . . . ?
O7 Mo1 O2 Mo3 72.3(6) . . . . ?
O11 Mo1 O2 Mo3 -100.32(9) . . . . ?
O8 Mo1 O2 Mo3 -0.16(9) . . . . ?
O10 Mo1 O2 Mo3 93.02(9) . . . . ?
O16 Mo1 O2 Mo3 175.27(9) . . . . ?
O6 Mo5 O2 Si1 -144.6(5) . . . . ?
O15 Mo5 O2 Si1 35.56(15) . . . . ?
O10 Mo5 O2 Si1 132.97(16) . . . . ?
O14 Mo5 O2 Si1 -50.57(15) . . . . ?
O9 Mo5 O2 Si1 -134.59(16) . . . . ?
O6 Mo5 O2 Mo1 80.6(5) . . . . ?
O15 Mo5 O2 Mo1 -99.22(10) . . . . ?
O10 Mo5 O2 Mo1 -1.81(9) . . . . ?
O14 Mo5 O2 Mo1 174.65(10) . . . . ?
O9 Mo5 O2 Mo1 90.63(9) . . . . ?
O6 Mo5 O2 Mo3 -11.0(6) . . . . ?
O15 Mo5 O2 Mo3 169.17(9) . . . . ?
O10 Mo5 O2 Mo3 -93.42(9) . . . . ?
O14 Mo5 O2 Mo3 83.03(9) . . . . ?
O9 Mo5 O2 Mo3 -0.98(8) . . . . ?
O5 Mo3 O2 Si1 -151.6(5) . . . . ?
O13 Mo3 O2 Si1 34.96(15) . . . . ?
O9 Mo3 O2 Si1 134.67(16) . . . . ?
O12 Mo3 O2 Si1 -51.65(14) . . . . ?
O8 Mo3 O2 Si1 -134.64(16) . . . . ?
O5 Mo3 O2 Mo1 -16.8(5) . . . . ?
O13 Mo3 O2 Mo1 169.75(10) . . . . ?
O9 Mo3 O2 Mo1 -90.54(10) . . . . ?
O12 Mo3 O2 Mo1 83.15(9) . . . . ?
O8 Mo3 O2 Mo1 0.15(8) . . . . ?
O5 Mo3 O2 Mo5 74.8(5) . . . . ?
O13 Mo3 O2 Mo5 -98.66(9) . . . . ?
O9 Mo3 O2 Mo5 1.06(9) . . . . ?
O12 Mo3 O2 Mo5 174.74(9) . . . . ?
O8 Mo3 O2 Mo5 91.74(9) . . . . ?
O1 Si1 O3 Mo2 -174.55(13) . . . . ?
O2 Si1 O3 Mo2 -54.61(18) . . . . ?
O4 Si1 O3 Mo2 65.26(17) . . . . ?
O1 Si1 O3 Mo10 65.61(17) . . . . ?
O2 Si1 O3 Mo10 -174.45(13) . . . . ?
O4 Si1 O3 Mo10 -54.58(18) . . . . ?
O1 Si1 O3 Mo6 -53.93(17) . . . . ?
O2 Si1 O3 Mo6 66.00(17) . . . . ?
O4 Si1 O3 Mo6 -174.12(12) . . . . ?
O14 Mo2 O3 Si1 36.41(16) . . . . ?
O24 Mo2 O3 Si1 133.95(17) . . . . ?
O25 Mo2 O3 Si1 -50.05(16) . . . . ?
O30 Mo2 O3 Si1 -135.08(18) . . . . ?
O14 Mo2 O3 Mo10 170.76(10) . . . . ?
O24 Mo2 O3 Mo10 -91.71(10) . . . . ?
O25 Mo2 O3 Mo10 84.30(9) . . . . ?
O30 Mo2 O3 Mo10 -0.73(9) . . . . ?
O14 Mo2 O3 Mo6 -98.29(10) . . . . ?
O24 Mo2 O3 Mo6 -0.76(9) . . . . ?
O25 Mo2 O3 Mo6 175.25(10) . . . . ?
O30 Mo2 O3 Mo6 90.22(10) . . . . ?
O37 Mo10 O3 Si1 -144.8(6) . . . . ?
O35 Mo10 O3 Si1 35.42(16) . . . . ?
O30 Mo10 O3 Si1 135.07(18) . . . . ?
O34 Mo10 O3 Si1 -50.72(16) . . . . ?
O29 Mo10 O3 Si1 -133.72(17) . . . . ?
O37 Mo10 O3 Mo2 80.9(6) . . . . ?
O35 Mo10 O3 Mo2 -98.87(10) . . . . ?
O30 Mo10 O3 Mo2 0.78(10) . . . . ?
O34 Mo10 O3 Mo2 174.98(10) . . . . ?
O29 Mo10 O3 Mo2 91.98(10) . . . . ?
O37 Mo10 O3 Mo6 -10.7(6) . . . . ?
O35 Mo10 O3 Mo6 169.51(9) . . . . ?
O30 Mo10 O3 Mo6 -90.84(11) . . . . ?
O34 Mo10 O3 Mo6 83.36(9) . . . . ?
O29 Mo10 O3 Mo6 0.36(9) . . . . ?
O23 Mo6 O3 Si1 34.19(15) . . . . ?
O29 Mo6 O3 Si1 133.78(17) . . . . ?
O24 Mo6 O3 Si1 -134.04(17) . . . . ?
O13 Mo6 O3 Si1 -50.78(15) . . . . ?
O23 Mo6 O3 Mo2 168.93(10) . . . . ?
O29 Mo6 O3 Mo2 -91.48(10) . . . . ?
O24 Mo6 O3 Mo2 0.71(9) . . . . ?
O13 Mo6 O3 Mo2 83.97(9) . . . . ?
O23 Mo6 O3 Mo10 -99.99(10) . . . . ?
O29 Mo6 O3 Mo10 -0.40(9) . . . . ?
O24 Mo6 O3 Mo10 91.79(10) . . . . ?
O13 Mo6 O3 Mo10 175.04(9) . . . . ?
O1 Si1 O4 Mo9 65.00(17) . . . . ?
O3 Si1 O4 Mo9 -174.59(13) . . . . ?
O2 Si1 O4 Mo9 -54.57(17) . . . . ?
O1 Si1 O4 Mo8 -173.65(13) . . . . ?
O3 Si1 O4 Mo8 -53.23(17) . . . . ?
O2 Si1 O4 Mo8 66.78(16) . . . . ?
O1 Si1 O4 Mo12 -54.61(16) . . . . ?
O3 Si1 O4 Mo12 65.81(16) . . . . ?
O2 Si1 O4 Mo12 -174.18(12) . . . . ?
O17 Mo9 O4 Si1 -145.6(6) . . . . ?
O16 Mo9 O4 Si1 36.32(16) . . . . ?
O26 Mo9 O4 Si1 134.74(17) . . . . ?
O27 Mo9 O4 Si1 -50.46(15) . . . . ?
O32 Mo9 O4 Si1 -133.77(17) . . . . ?
O17 Mo9 O4 Mo8 79.2(6) . . . . ?
O16 Mo9 O4 Mo8 -98.86(9) . . . . ?
O26 Mo9 O4 Mo8 -0.44(9) . . . . ?
O27 Mo9 O4 Mo8 174.36(9) . . . . ?
O32 Mo9 O4 Mo8 91.05(10) . . . . ?
O17 Mo9 O4 Mo12 -11.9(6) . . . . ?
O16 Mo9 O4 Mo12 170.02(10) . . . . ?
O26 Mo9 O4 Mo12 -91.55(10) . . . . ?
O27 Mo9 O4 Mo12 83.24(9) . . . . ?
O32 Mo9 O4 Mo12 -0.07(9) . . . . ?
O21 Mo8 O4 Si1 -150.7(6) . . . . ?
O25 Mo8 O4 Si1 34.15(16) . . . . ?
O31 Mo8 O4 Si1 132.53(17) . . . . ?
O15 Mo8 O4 Si1 -50.93(15) . . . . ?
O26 Mo8 O4 Si1 -134.96(17) . . . . ?
O21 Mo8 O4 Mo9 -15.3(7) . . . . ?
O25 Mo8 O4 Mo9 169.52(10) . . . . ?
O31 Mo8 O4 Mo9 -92.11(10) . . . . ?
O15 Mo8 O4 Mo9 84.44(9) . . . . ?
O26 Mo8 O4 Mo9 0.41(9) . . . . ?
O21 Mo8 O4 Mo12 76.0(6) . . . . ?
O25 Mo8 O4 Mo12 -99.22(10) . . . . ?
O31 Mo8 O4 Mo12 -0.84(10) . . . . ?
O15 Mo8 O4 Mo12 175.70(10) . . . . ?
O26 Mo8 O4 Mo12 91.67(10) . . . . ?
O39 Mo12 O4 Si1 -146.2(6) . . . . ?
O36 Mo12 O4 Si1 34.68(15) . . . . ?
O32 Mo12 O4 Si1 134.42(16) . . . . ?
O31 Mo12 O4 Si1 -133.05(16) . . . . ?
O35 Mo12 O4 Si1 -50.13(15) . . . . ?
O39 Mo12 O4 Mo9 79.4(7) . . . . ?
O36 Mo12 O4 Mo9 -99.67(10) . . . . ?
O32 Mo12 O4 Mo9 0.08(10) . . . . ?
O31 Mo12 O4 Mo9 92.60(10) . . . . ?
O35 Mo12 O4 Mo9 175.52(10) . . . . ?
O39 Mo12 O4 Mo8 -12.4(7) . . . . ?
O36 Mo12 O4 Mo8 168.51(10) . . . . ?
O32 Mo12 O4 Mo8 -91.75(10) . . . . ?
O31 Mo12 O4 Mo8 0.78(9) . . . . ?
O35 Mo12 O4 Mo8 83.70(9) . . . . ?
O7 Mo1 O8 Mo3 -169.72(14) . . . . ?
O11 Mo1 O8 Mo3 85.59(14) . . . . ?
O10 Mo1 O8 Mo3 -73.19(14) . . . . ?
O16 Mo1 O8 Mo3 -12.4(4) . . . . ?
O2 Mo1 O8 Mo3 0.22(11) . . . . ?
O5 Mo3 O8 Mo1 176.01(15) . . . . ?
O13 Mo3 O8 Mo1 -28.5(3) . . . . ?
O9 Mo3 O8 Mo1 75.09(14) . . . . ?
O12 Mo3 O8 Mo1 -84.19(14) . . . . ?
O2 Mo3 O8 Mo1 -0.22(11) . . . . ?
O5 Mo3 O9 Mo5 -168.71(15) . . . . ?
O13 Mo3 O9 Mo5 84.18(15) . . . . ?
O12 Mo3 O9 Mo5 -16.6(3) . . . . ?
O8 Mo3 O9 Mo5 -73.85(14) . . . . ?
O2 Mo3 O9 Mo5 -1.42(12) . . . . ?
O6 Mo5 O9 Mo3 179.54(15) . . . . ?
O15 Mo5 O9 Mo3 -26.3(4) . . . . ?
O10 Mo5 O9 Mo3 77.53(15) . . . . ?
O14 Mo5 O9 Mo3 -82.51(14) . . . . ?
O2 Mo5 O9 Mo3 1.46(12) . . . . ?
O6 Mo5 O10 Mo1 -166.41(14) . . . . ?
O15 Mo5 O10 Mo1 88.40(14) . . . . ?
O14 Mo5 O10 Mo1 -7.0(4) . . . . ?
O9 Mo5 O10 Mo1 -70.58(13) . . . . ?
O2 Mo5 O10 Mo1 2.37(11) . . . . ?
O7 Mo1 O10 Mo5 173.91(14) . . . . ?
O11 Mo1 O10 Mo5 -38.9(3) . . . . ?
O8 Mo1 O10 Mo5 73.97(14) . . . . ?
O16 Mo1 O10 Mo5 -87.30(14) . . . . ?
O2 Mo1 O10 Mo5 -2.41(12) . . . . ?
O7 Mo1 O11 Mo4 131.7(3) . . . . ?
O8 Mo1 O11 Mo4 -125.8(3) . . . . ?
O10 Mo1 O11 Mo4 -14.9(5) . . . . ?
O16 Mo1 O11 Mo4 33.0(3) . . . . ?
O2 Mo1 O11 Mo4 -49.7(3) . . . . ?
O18 Mo4 O11 Mo1 -134.2(3) . . . . ?
O33 Mo4 O11 Mo1 64.5(5) . . . . ?
O27 Mo4 O11 Mo1 -33.4(3) . . . . ?
O22 Mo4 O11 Mo1 129.1(3) . . . . ?
O1 Mo4 O11 Mo1 54.9(3) . . . . ?
O19 Mo7 O12 Mo3 127.7(3) . . . . ?
O22 Mo7 O12 Mo3 -128.3(3) . . . . ?
O23 Mo7 O12 Mo3 28.5(3) . . . . ?
O28 Mo7 O12 Mo3 -22.6(5) . . . . ?
O1 Mo7 O12 Mo3 -53.0(3) . . . . ?
O5 Mo3 O12 Mo7 -134.3(3) . . . . ?
O13 Mo3 O12 Mo7 -30.0(3) . . . . ?
O9 Mo3 O12 Mo7 73.5(4) . . . . ?
O8 Mo3 O12 Mo7 131.7(3) . . . . ?
O2 Mo3 O12 Mo7 58.7(3) . . . . ?
O5 Mo3 O13 Mo6 130.1(3) . . . . ?
O9 Mo3 O13 Mo6 -125.8(3) . . . . ?
O12 Mo3 O13 Mo6 30.1(3) . . . . ?
O8 Mo3 O13 Mo6 -24.6(5) . . . . ?
O2 Mo3 O13 Mo6 -51.5(3) . . . . ?
O20 Mo6 O13 Mo3 -132.8(3) . . . . ?
O23 Mo6 O13 Mo3 -30.7(3) . . . . ?
O29 Mo6 O13 Mo3 68.6(5) . . . . ?
O24 Mo6 O13 Mo3 130.2(3) . . . . ?
O3 Mo6 O13 Mo3 56.9(3) . . . . ?
O40 Mo2 O14 Mo5 125.7(3) . . . . ?
O24 Mo2 O14 Mo5 -131.0(3) . . . . ?
O25 Mo2 O14 Mo5 26.1(3) . . . . ?
O30 Mo2 O14 Mo5 -33.3(5) . . . . ?
O3 Mo2 O14 Mo5 -55.9(3) . . . . ?
O6 Mo5 O14 Mo2 -130.1(3) . . . . ?
O15 Mo5 O14 Mo2 -27.3(3) . . . . ?
O10 Mo5 O14 Mo2 70.2(4) . . . . ?
O9 Mo5 O14 Mo2 134.9(3) . . . . ?
O2 Mo5 O14 Mo2 61.0(3) . . . . ?
O6 Mo5 O15 Mo8 127.7(3) . . . . ?
O10 Mo5 O15 Mo8 -128.1(3) . . . . ?
O14 Mo5 O15 Mo8 29.8(3) . . . . ?
O9 Mo5 O15 Mo8 -25.8(5) . . . . ?
O2 Mo5 O15 Mo8 -52.3(3) . . . . ?
O21 Mo8 O15 Mo5 -133.0(3) . . . . ?
O25 Mo8 O15 Mo5 -30.7(3) . . . . ?
O31 Mo8 O15 Mo5 66.1(4) . . . . ?
O26 Mo8 O15 Mo5 131.0(3) . . . . ?
O4 Mo8 O15 Mo5 57.4(3) . . . . ?
O17 Mo9 O16 Mo1 128.9(3) . . . . ?
O26 Mo9 O16 Mo1 -126.6(3) . . . . ?
O27 Mo9 O16 Mo1 31.3(3) . . . . ?
O32 Mo9 O16 Mo1 -24.6(5) . . . . ?
O4 Mo9 O16 Mo1 -51.5(3) . . . . ?
O7 Mo1 O16 Mo9 -133.9(3) . . . . ?
O11 Mo1 O16 Mo9 -32.1(3) . . . . ?
O8 Mo1 O16 Mo9 68.7(4) . . . . ?
O10 Mo1 O16 Mo9 131.0(3) . . . . ?
O2 Mo1 O16 Mo9 56.4(3) . . . . ?
O19 Mo7 O22 Mo4 -167.38(15) . . . . ?
O12 Mo7 O22 Mo4 85.77(15) . . . . ?
O23 Mo7 O22 Mo4 -12.5(3) . . . . ?
O28 Mo7 O22 Mo4 -72.31(14) . . . . ?
O1 Mo7 O22 Mo4 -0.09(12) . . . . ?
O18 Mo4 O22 Mo7 178.08(15) . . . . ?
O33 Mo4 O22 Mo7 76.02(15) . . . . ?
O27 Mo4 O22 Mo7 -29.4(4) . . . . ?
O11 Mo4 O22 Mo7 -83.45(14) . . . . ?
O1 Mo4 O22 Mo7 0.09(12) . . . . ?
O20 Mo6 O23 Mo7 127.9(3) . . . . ?
O29 Mo6 O23 Mo7 -127.8(3) . . . . ?
O24 Mo6 O23 Mo7 -23.9(5) . . . . ?
O13 Mo6 O23 Mo7 29.9(3) . . . . ?
O3 Mo6 O23 Mo7 -52.9(3) . . . . ?
O19 Mo7 O23 Mo6 -134.2(3) . . . . ?
O12 Mo7 O23 Mo6 -30.3(3) . . . . ?
O22 Mo7 O23 Mo6 70.9(4) . . . . ?
O28 Mo7 O23 Mo6 131.9(3) . . . . ?
O1 Mo7 O23 Mo6 58.7(3) . . . . ?
O40 Mo2 O24 Mo6 -170.39(16) . . . . ?
O14 Mo2 O24 Mo6 85.84(15) . . . . ?
O25 Mo2 O24 Mo6 -9.2(4) . . . . ?
O30 Mo2 O24 Mo6 -72.69(15) . . . . ?
O3 Mo2 O24 Mo6 1.02(13) . . . . ?
O20 Mo6 O24 Mo2 176.25(16) . . . . ?
O23 Mo6 O24 Mo2 -31.5(4) . . . . ?
O29 Mo6 O24 Mo2 74.62(16) . . . . ?
O13 Mo6 O24 Mo2 -85.85(15) . . . . ?
O3 Mo6 O24 Mo2 -1.03(13) . . . . ?
O21 Mo8 O25 Mo2 128.1(3) . . . . ?
O31 Mo8 O25 Mo2 -128.1(3) . . . . ?
O15 Mo8 O25 Mo2 29.2(3) . . . . ?
O26 Mo8 O25 Mo2 -24.7(5) . . . . ?
O4 Mo8 O25 Mo2 -52.8(3) . . . . ?
O40 Mo2 O25 Mo8 -130.6(3) . . . . ?
O14 Mo2 O25 Mo8 -29.0(3) . . . . ?
O24 Mo2 O25 Mo8 68.1(5) . . . . ?
O30 Mo2 O25 Mo8 132.3(3) . . . . ?
O3 Mo2 O25 Mo8 58.1(3) . . . . ?
O17 Mo9 O26 Mo8 -168.22(15) . . . . ?
O16 Mo9 O26 Mo8 86.35(15) . . . . ?
O27 Mo9 O26 Mo8 -13.1(4) . . . . ?
O32 Mo9 O26 Mo8 -72.72(15) . . . . ?
O4 Mo9 O26 Mo8 0.58(12) . . . . ?
O21 Mo8 O26 Mo9 176.59(16) . . . . ?
O25 Mo8 O26 Mo9 -30.0(4) . . . . ?
O31 Mo8 O26 Mo9 75.17(16) . . . . ?
O15 Mo8 O26 Mo9 -84.38(15) . . . . ?
O4 Mo8 O26 Mo9 -0.59(12) . . . . ?
O18 Mo4 O27 Mo9 128.0(3) . . . . ?
O33 Mo4 O27 Mo9 -127.7(3) . . . . ?
O22 Mo4 O27 Mo9 -24.2(5) . . . . ?
O11 Mo4 O27 Mo9 29.4(3) . . . . ?
O1 Mo4 O27 Mo9 -52.4(3) . . . . ?
O17 Mo9 O27 Mo4 -133.8(3) . . . . ?
O16 Mo9 O27 Mo4 -30.8(3) . . . . ?
O26 Mo9 O27 Mo4 70.8(4) . . . . ?
O32 Mo9 O27 Mo4 131.4(3) . . . . ?
O4 Mo9 O27 Mo4 57.4(3) . . . . ?
O38 Mo11 O28 Mo7 -168.55(16) . . . . ?
O34 Mo11 O28 Mo7 87.03(16) . . . . ?
O36 Mo11 O28 Mo7 -9.0(4) . . . . ?
O33 Mo11 O28 Mo7 -72.00(15) . . . . ?
O1 Mo11 O28 Mo7 0.94(12) . . . . ?
O19 Mo7 O28 Mo11 175.81(16) . . . . ?
O12 Mo7 O28 Mo11 -33.0(4) . . . . ?
O22 Mo7 O28 Mo11 74.89(16) . . . . ?
O23 Mo7 O28 Mo11 -84.78(15) . . . . ?
O1 Mo7 O28 Mo11 -0.95(13) . . . . ?
O20 Mo6 O29 Mo10 -169.88(15) . . . . ?
O23 Mo6 O29 Mo10 85.05(16) . . . . ?
O24 Mo6 O29 Mo10 -71.99(15) . . . . ?
O13 Mo6 O29 Mo10 -11.4(4) . . . . ?
O3 Mo6 O29 Mo10 0.54(13) . . . . ?
O37 Mo10 O29 Mo6 177.37(16) . . . . ?
O35 Mo10 O29 Mo6 -29.5(4) . . . . ?
O30 Mo10 O29 Mo6 75.45(16) . . . . ?
O34 Mo10 O29 Mo6 -84.99(16) . . . . ?
O3 Mo10 O29 Mo6 -0.55(13) . . . . ?
O37 Mo10 O30 Mo2 -170.12(17) . . . . ?
O35 Mo10 O30 Mo2 83.90(17) . . . . ?
O34 Mo10 O30 Mo2 -15.9(4) . . . . ?
O29 Mo10 O30 Mo2 -73.78(16) . . . . ?
O3 Mo10 O30 Mo2 -1.05(14) . . . . ?
O40 Mo2 O30 Mo10 178.12(17) . . . . ?
O14 Mo2 O30 Mo10 -22.6(4) . . . . ?
O24 Mo2 O30 Mo10 76.97(17) . . . . ?
O25 Mo2 O30 Mo10 -82.44(16) . . . . ?
O3 Mo2 O30 Mo10 1.06(14) . . . . ?
O21 Mo8 O31 Mo12 -168.52(16) . . . . ?
O25 Mo8 O31 Mo12 86.50(16) . . . . ?
O15 Mo8 O31 Mo12 -7.8(4) . . . . ?
O26 Mo8 O31 Mo12 -71.54(16) . . . . ?
O4 Mo8 O31 Mo12 1.15(13) . . . . ?
O39 Mo12 O31 Mo8 176.45(17) . . . . ?
O36 Mo12 O31 Mo8 -32.0(4) . . . . ?
O32 Mo12 O31 Mo8 74.32(16) . . . . ?
O35 Mo12 O31 Mo8 -85.55(16) . . . . ?
O4 Mo12 O31 Mo8 -1.16(13) . . . . ?
O39 Mo12 O32 Mo9 -169.58(16) . . . . ?
O36 Mo12 O32 Mo9 84.18(16) . . . . ?
O31 Mo12 O32 Mo9 -72.15(15) . . . . ?
O35 Mo12 O32 Mo9 -11.7(4) . . . . ?
O4 Mo12 O32 Mo9 -0.10(13) . . . . ?
O17 Mo9 O32 Mo12 177.82(16) . . . . ?
O16 Mo9 O32 Mo12 -28.0(4) . . . . ?
O26 Mo9 O32 Mo12 75.91(16) . . . . ?
O27 Mo9 O32 Mo12 -84.77(16) . . . . ?
O4 Mo9 O32 Mo12 0.10(13) . . . . ?
O18 Mo4 O33 Mo11 -170.53(15) . . . . ?
O27 Mo4 O33 Mo11 85.90(16) . . . . ?
O22 Mo4 O33 Mo11 -72.92(15) . . . . ?
O11 Mo4 O33 Mo11 -9.4(4) . . . . ?
O1 Mo4 O33 Mo11 0.45(13) . . . . ?
O38 Mo11 O33 Mo4 177.12(18) . . . . ?
O28 Mo11 O33 Mo4 75.19(16) . . . . ?
O34 Mo11 O33 Mo4 -29.9(4) . . . . ?
O36 Mo11 O33 Mo4 -83.97(16) . . . . ?
O1 Mo11 O33 Mo4 -0.45(13) . . . . ?
O38 Mo11 O34 Mo10 128.4(3) . . . . ?
O28 Mo11 O34 Mo10 -127.3(3) . . . . ?
O36 Mo11 O34 Mo10 29.5(3) . . . . ?
O33 Mo11 O34 Mo10 -24.1(5) . . . . ?
O1 Mo11 O34 Mo10 -52.2(3) . . . . ?
O37 Mo10 O34 Mo11 -133.6(3) . . . . ?
O35 Mo10 O34 Mo11 -30.6(3) . . . . ?
O30 Mo10 O34 Mo11 71.8(5) . . . . ?
O29 Mo10 O34 Mo11 130.7(3) . . . . ?
O3 Mo10 O34 Mo11 57.3(3) . . . . ?
O37 Mo10 O35 Mo12 127.0(3) . . . . ?
O30 Mo10 O35 Mo12 -128.2(3) . . . . ?
O34 Mo10 O35 Mo12 29.2(3) . . . . ?
O29 Mo10 O35 Mo12 -25.5(5) . . . . ?
O3 Mo10 O35 Mo12 -53.1(3) . . . . ?
O39 Mo12 O35 Mo10 -132.2(3) . . . . ?
O36 Mo12 O35 Mo10 -29.0(3) . . . . ?
O32 Mo12 O35 Mo10 69.7(4) . . . . ?
O31 Mo12 O35 Mo10 131.4(3) . . . . ?
O4 Mo12 O35 Mo10 58.4(3) . . . . ?
O39 Mo12 O36 Mo11 126.9(3) . . . . ?
O32 Mo12 O36 Mo11 -128.1(3) . . . . ?
O31 Mo12 O36 Mo11 -24.0(5) . . . . ?
O35 Mo12 O36 Mo11 28.9(3) . . . . ?
O4 Mo12 O36 Mo11 -53.2(3) . . . . ?
O38 Mo11 O36 Mo12 -131.9(3) . . . . ?
O28 Mo11 O36 Mo12 68.4(5) . . . . ?
O34 Mo11 O36 Mo12 -30.3(3) . . . . ?
O33 Mo11 O36 Mo12 132.4(3) . . . . ?
O1 Mo11 O36 Mo12 58.6(3) . . . . ?
C2 N1 N2 C1 0.5(4) . . . . ?
C3 N1 N2 C1 175.6(3) . . . . ?
N2 N1 C2 N3 -0.1(4) . . . . ?
C3 N1 C2 N3 -174.6(3) . . . . ?
N1 N2 C1 N3 -0.8(4) . . . . ?
C2 N1 C3 C7 -104.1(4) . . . . ?
N2 N1 C3 C7 81.8(4) . . . . ?
O42 C7 C3 N1 76.2(4) . . . . ?
C13 C7 C3 N1 -162.6(3) . . . . ?
C6 C7 C3 N1 -40.8(4) . . . . ?
N1 C2 N3 C1 -0.4(4) . . . . ?
N1 C2 N3 Zn1 -172.3(2) . . . 1_655 ?
N2 C1 N3 C2 0.7(4) . . . . ?
N2 C1 N3 Zn1 173.8(2) . . . 1_655 ?
